data_4332055
loop_
_publ_author_name
'Barrett, Anthony G. M.'
'Gray, Andrew A.'
'Hill, Michael S.'
'Hitchcock, Peter B.'
'Procopiou, Panayiotis A.'
'White, Andrew J. P.'

_publ_section_title
;
 Imino Sulfinamidines:&#x00A0; Synthesis and Coordination Chemistry of a
 Novel Class of Chiral Bidentate Ligands
;
_journal_issue 8
_journal_name_full 'Inorganic Chemistry'
_journal_page_first 3352
_journal_page_last 3358
_journal_paper_doi 10.1021/ic052104m
_journal_volume 45
_journal_year 2006
_chemical_formula_sum 'C26 H39 N3 S Zn'
_chemical_formula_weight 491.03
_chemical_name_systematic
; 
 ? 
;
_space_group_IT_number 14
_symmetry_cell_setting monoclinic
_symmetry_space_group_name_Hall '-P 2yn'
_symmetry_space_group_name_H-M 'P 1 21/n 1'
_atom_sites_solution_hydrogens geom
_atom_sites_solution_primary direct
_atom_sites_solution_secondary difmap
_audit_creation_method SHELXL-97
_cell_angle_alpha 90.00
_cell_angle_beta 93.342(3)
_cell_angle_gamma 90.00
_cell_formula_units_Z 4
_cell_length_a 13.5781(4)
_cell_length_b 11.6793(4)
_cell_length_c 16.7892(5)
_cell_measurement_temperature 173(2)
_cell_measurement_theta_max 32.6863
_cell_measurement_theta_min 4.2463
_cell_volume 2657.95(14)
_computing_cell_refinement 'CrysAlis RED, Oxford Diffraction Ltd'
_computing_data_collection 'CrysAlis CCD, Oxford Diffraction Ltd'
_computing_data_reduction 'CrysAlis RED, Oxford Diffraction Ltd'
_computing_molecular_graphics 'Bruker SHELXTL'
_computing_publication_material 'Bruker SHELXTL'
_computing_structure_refinement 'SHELXL-97 (Sheldrick, 1997)'
_computing_structure_solution 'SHELXS-97 (Sheldrick, 1990)'
_diffrn_ambient_temperature 173(2)
_diffrn_detector_area_resol_mean 15.9863
_diffrn_measured_fraction_theta_full 0.931
_diffrn_measured_fraction_theta_max 0.931
_diffrn_measurement_device_type 'OD Xcalibur 3'
_diffrn_measurement_method \w
_diffrn_radiation_monochromator graphite
_diffrn_radiation_source 'Enhance (Mo) X-ray Source'
_diffrn_radiation_type MoK\a
_diffrn_radiation_wavelength 0.71073
_diffrn_reflns_av_R_equivalents 0.0201
_diffrn_reflns_av_sigmaI/netI 0.0237
_diffrn_reflns_limit_h_max 16
_diffrn_reflns_limit_h_min -20
_diffrn_reflns_limit_k_max 16
_diffrn_reflns_limit_k_min -17
_diffrn_reflns_limit_l_max 25
_diffrn_reflns_limit_l_min -24
_diffrn_reflns_number 27330
_diffrn_reflns_theta_full 32.76
_diffrn_reflns_theta_max 32.76
_diffrn_reflns_theta_min 4.25
_exptl_absorpt_coefficient_mu 1.019
_exptl_absorpt_correction_T_max 0.84758
_exptl_absorpt_correction_T_min 0.75799
_exptl_absorpt_correction_type 'numeric analytical'
_exptl_crystal_colour Colourless
_exptl_crystal_density_diffrn 1.227
_exptl_crystal_density_method 'not measured'
_exptl_crystal_description blocks
_exptl_crystal_F_000 1048
_exptl_crystal_size_max 0.27
_exptl_crystal_size_mid 0.24
_exptl_crystal_size_min 0.22
_refine_diff_density_max 0.941
_refine_diff_density_min -0.314
_refine_diff_density_rms 0.059
_refine_ls_extinction_method none
_refine_ls_goodness_of_fit_ref 1.101
_refine_ls_hydrogen_treatment mixed
_refine_ls_matrix_type full
_refine_ls_number_parameters 281
_refine_ls_number_reflns 9142
_refine_ls_number_restraints 0
_refine_ls_restrained_S_all 1.101
_refine_ls_R_factor_all 0.0485
_refine_ls_R_factor_gt 0.0374
_refine_ls_shift/su_max 0.002
_refine_ls_shift/su_mean 0.000
_refine_ls_structure_factor_coef Fsqd
_refine_ls_weighting_details 'calc w=1/[\s^2^(Fo^2^)+(0.0634P)^2^+0.0000P] where P=(Fo^2^+2Fc^2^)/3'
_refine_ls_weighting_scheme calc
_refine_ls_wR_factor_gt 0.1009
_refine_ls_wR_factor_ref 0.1073
_reflns_number_gt 7284
_reflns_number_total 9142
_reflns_threshold_expression >2sigma(I)
_cod_data_source_file ic052104msup1.cif
_cod_data_source_block Compound_12
_cod_depositor_comments
;
The following automatic conversions were performed:

'_symmetry_cell_setting' value 'Monoclinic' changed to 'monoclinic'
according to /home/saulius/struct/CIF-dictionaries/cif_core.dic
dictionary named 'cif_core.dic' version 2.4.2 from 2011-04-26.

Automatic conversion script
Id: cif_fix_values 1891 2012-01-12 08:04:46Z andrius 
;
_cod_original_sg_symbol_H-M P2(1)/n
_cod_database_code 4332055

loop_
_symmetry_equiv_pos_as_xyz
'x, y, z'
'-x+1/2, y+1/2, -z+1/2'
'-x, -y, -z'
'x-1/2, -y-1/2, z-1/2'

loop_
_atom_site_label
_atom_site_type_symbol
_atom_site_fract_x
_atom_site_fract_y
_atom_site_fract_z
_atom_site_U_iso_or_equiv
_atom_site_adp_type
_atom_site_occupancy
_atom_site_symmetry_multiplicity
_atom_site_calc_flag
_atom_site_refinement_flags
Zn Zn 0.924267(10) 0.191988(13) 0.216517(9) 0.02665(6) Uani 1 1 d .
N1 N 1.01165(8) 0.07350(9) 0.17666(7) 0.0296(2) Uani 1 1 d .
S2 S 1.12665(2) 0.10720(3) 0.19381(2) 0.02878(8) Uani 1 1 d .
N3 N 1.16067(8) 0.14600(11) 0.28512(7) 0.0302(2) Uani 1 1 d .
C4 C 1.10492(9) 0.21626(11) 0.32691(8) 0.0257(2) Uani 1 1 d .
N5 N 1.01591(7) 0.25383(9) 0.30547(6) 0.02266(19) Uani 1 1 d .
C6 C 0.98808(12) -0.05145(12) 0.17439(10) 0.0387(3) Uani 1 1 d .
C7 C 0.9821(2) -0.09595(17) 0.26001(13) 0.0713(7) Uani 1 1 d .
H7A H 0.9335 -0.0509 0.2875 0.107 Uiso 1 1 calc R
H7B H 1.0468 -0.0889 0.2885 0.107 Uiso 1 1 calc R
H7C H 0.9620 -0.1766 0.2586 0.107 Uiso 1 1 calc R
C8 C 0.88791(16) -0.06099(16) 0.13095(16) 0.0676(6) Uani 1 1 d .
H8A H 0.8916 -0.0324 0.0763 0.101 Uiso 1 1 calc R
H8B H 0.8400 -0.0154 0.1588 0.101 Uiso 1 1 calc R
H8C H 0.8671 -0.1413 0.1295 0.101 Uiso 1 1 calc R
C9 C 1.06277(17) -0.12094(17) 0.13082(16) 0.0665(6) Uani 1 1 d .
H9A H 1.0658 -0.0922 0.0762 0.100 Uiso 1 1 calc R
H9B H 1.0428 -0.2016 0.1294 0.100 Uiso 1 1 calc R
H9C H 1.1279 -0.1138 0.1587 0.100 Uiso 1 1 calc R
C10 C 1.12893(10) 0.24134(12) 0.14071(8) 0.0297(3) Uani 1 1 d .
C11 C 1.06740(12) 0.25817(14) 0.07302(9) 0.0391(3) Uani 1 1 d .
H11A H 1.0225 0.2001 0.0550 0.047 Uiso 1 1 calc R
C12 C 1.07214(15) 0.36123(17) 0.03167(11) 0.0517(4) Uani 1 1 d .
H12A H 1.0302 0.3738 -0.0148 0.062 Uiso 1 1 calc R
C13 C 1.13778(14) 0.44522(16) 0.05814(11) 0.0505(4) Uani 1 1 d .
H13A H 1.1401 0.5157 0.0300 0.061 Uiso 1 1 calc R
C14 C 1.19980(13) 0.42780(15) 0.12485(11) 0.0451(4) Uani 1 1 d .
H14A H 1.2449 0.4859 0.1425 0.054 Uiso 1 1 calc R
C15 C 1.19631(11) 0.32539(14) 0.16621(10) 0.0373(3) Uani 1 1 d .
H15A H 1.2397 0.3126 0.2118 0.045 Uiso 1 1 calc R
C16 C 1.15626(11) 0.25163(16) 0.40542(9) 0.0403(3) Uani 1 1 d .
H16A H 1.1635 0.3351 0.4068 0.060 Uiso 1 1 calc R
H16B H 1.2216 0.2158 0.4109 0.060 Uiso 1 1 calc R
H16C H 1.1170 0.2269 0.4494 0.060 Uiso 1 1 calc R
C17 C 0.96676(9) 0.32991(11) 0.35783(7) 0.0242(2) Uani 1 1 d .
C18 C 0.96645(9) 0.44791(11) 0.34198(8) 0.0282(2) Uani 1 1 d .
C19 C 0.91351(11) 0.51975(13) 0.39057(9) 0.0361(3) Uani 1 1 d .
H19A H 0.9132 0.5999 0.3810 0.043 Uiso 1 1 calc R
C20 C 0.86201(12) 0.47668(14) 0.45189(9) 0.0403(3) Uani 1 1 d .
H20A H 0.8265 0.5269 0.4843 0.048 Uiso 1 1 calc R
C21 C 0.86185(11) 0.36008(14) 0.46651(9) 0.0373(3) Uani 1 1 d .
H21A H 0.8256 0.3310 0.5088 0.045 Uiso 1 1 calc R
C22 C 0.91412(10) 0.28445(12) 0.42026(8) 0.0296(3) Uani 1 1 d .
C23 C 1.02067(11) 0.49743(12) 0.27353(9) 0.0350(3) Uani 1 1 d .
H23A H 1.0565 0.4333 0.2483 0.042 Uiso 1 1 calc R
C24 C 0.94844(15) 0.54882(17) 0.20983(10) 0.0512(4) Uani 1 1 d .
H24A H 0.9001 0.4906 0.1918 0.077 Uiso 1 1 calc R
H24B H 0.9848 0.5748 0.1644 0.077 Uiso 1 1 calc R
H24C H 0.9141 0.6140 0.2324 0.077 Uiso 1 1 calc R
C25 C 1.09698(14) 0.58664(18) 0.30192(13) 0.0540(4) Uani 1 1 d .
H25A H 1.1430 0.5526 0.3424 0.081 Uiso 1 1 calc R
H25B H 1.0635 0.6520 0.3250 0.081 Uiso 1 1 calc R
H25C H 1.1334 0.6126 0.2566 0.081 Uiso 1 1 calc R
C26 C 0.90976(12) 0.15704(14) 0.43666(9) 0.0394(3) Uani 1 1 d .
H26A H 0.9628 0.1194 0.4071 0.047 Uiso 1 1 calc R
C27 C 0.92876(16) 0.12942(18) 0.52541(11) 0.0549(5) Uani 1 1 d .
H27A H 0.9928 0.1610 0.5444 0.082 Uiso 1 1 calc R
H27B H 0.9291 0.0462 0.5329 0.082 Uiso 1 1 calc R
H27C H 0.8766 0.1634 0.5557 0.082 Uiso 1 1 calc R
C28 C 0.81087(16) 0.10818(17) 0.40448(13) 0.0583(5) Uani 1 1 d .
H28A H 0.8009 0.1261 0.3475 0.087 Uiso 1 1 calc R
H28B H 0.7575 0.1422 0.4334 0.087 Uiso 1 1 calc R
H28C H 0.8108 0.0249 0.4118 0.087 Uiso 1 1 calc R
C30 C 0.79045(11) 0.24746(15) 0.18961(10) 0.0410(3) Uani 1 1 d .
H30A H 0.7430 0.1888 0.2058 0.049 Uiso 1 1 calc R
H30B H 0.7793 0.3173 0.2212 0.049 Uiso 1 1 calc R
C31 C 0.76857(15) 0.27485(17) 0.10213(11) 0.0523(4) Uani 1 1 d .
H31A H 0.7004 0.3017 0.0940 0.078 Uiso 1 1 calc R
H31B H 0.7775 0.2058 0.0702 0.078 Uiso 1 1 calc R
H31C H 0.8137 0.3347 0.0857 0.078 Uiso 1 1 calc R

loop_
_atom_site_aniso_label
_atom_site_aniso_U_11
_atom_site_aniso_U_22
_atom_site_aniso_U_33
_atom_site_aniso_U_23
_atom_site_aniso_U_13
_atom_site_aniso_U_12
Zn 0.02367(9) 0.02779(9) 0.02794(9) -0.00068(5) -0.00331(6) 0.00046(5)
N1 0.0298(5) 0.0234(5) 0.0351(6) -0.0034(4) -0.0015(4) -0.0006(4)
S2 0.02710(15) 0.02840(16) 0.03062(16) -0.00621(12) -0.00015(12) 0.00436(11)
N3 0.0266(5) 0.0336(6) 0.0297(5) -0.0043(4) -0.0035(4) 0.0067(4)
C4 0.0255(6) 0.0266(6) 0.0245(6) 0.0004(4) -0.0028(4) 0.0016(4)
N5 0.0231(5) 0.0217(5) 0.0231(5) -0.0001(4) 0.0003(4) 0.0016(4)
C6 0.0472(8) 0.0238(6) 0.0444(8) -0.0050(6) -0.0034(6) -0.0024(6)
C7 0.119(2) 0.0368(9) 0.0580(12) 0.0122(9) 0.0032(12) -0.0151(11)
C8 0.0585(12) 0.0388(10) 0.1022(18) -0.0080(10) -0.0236(11) -0.0152(8)
C9 0.0751(14) 0.0355(9) 0.0890(16) -0.0278(10) 0.0055(12) 0.0022(9)
C10 0.0292(6) 0.0325(7) 0.0279(6) -0.0049(5) 0.0067(5) -0.0004(5)
C11 0.0450(8) 0.0421(8) 0.0302(7) -0.0011(6) 0.0022(6) -0.0068(7)
C12 0.0610(11) 0.0560(11) 0.0381(9) 0.0128(8) 0.0034(8) -0.0035(9)
C13 0.0590(10) 0.0432(9) 0.0515(10) 0.0089(7) 0.0220(8) -0.0050(8)
C14 0.0439(9) 0.0416(8) 0.0518(9) -0.0066(7) 0.0199(7) -0.0119(7)
C15 0.0313(7) 0.0426(8) 0.0385(8) -0.0082(6) 0.0069(6) -0.0069(6)
C16 0.0346(7) 0.0549(10) 0.0301(7) -0.0092(6) -0.0098(6) 0.0107(7)
C17 0.0229(5) 0.0268(6) 0.0229(5) -0.0006(4) 0.0003(4) 0.0020(4)
C18 0.0268(6) 0.0264(6) 0.0316(6) -0.0014(5) 0.0024(5) 0.0028(5)
C19 0.0385(7) 0.0295(7) 0.0405(8) -0.0065(6) 0.0030(6) 0.0059(6)
C20 0.0393(8) 0.0448(8) 0.0374(8) -0.0119(6) 0.0068(6) 0.0103(6)
C21 0.0373(7) 0.0467(9) 0.0286(7) -0.0016(6) 0.0088(5) 0.0048(6)
C22 0.0302(6) 0.0340(7) 0.0248(6) 0.0016(5) 0.0031(5) 0.0019(5)
C23 0.0411(8) 0.0238(6) 0.0412(8) 0.0025(5) 0.0127(6) 0.0034(5)
C24 0.0615(11) 0.0526(11) 0.0392(9) 0.0098(7) -0.0005(8) -0.0121(9)
C25 0.0399(9) 0.0586(11) 0.0633(11) 0.0102(9) 0.0018(8) -0.0127(8)
C26 0.0469(8) 0.0363(7) 0.0364(8) 0.0085(6) 0.0135(6) 0.0014(6)
C27 0.0673(12) 0.0565(11) 0.0423(9) 0.0196(8) 0.0158(8) 0.0113(9)
C28 0.0700(13) 0.0493(10) 0.0564(11) 0.0075(8) 0.0092(9) -0.0226(9)
C30 0.0283(7) 0.0497(9) 0.0441(9) -0.0018(7) -0.0068(6) 0.0044(6)
C31 0.0526(10) 0.0514(10) 0.0500(10) 0.0042(8) -0.0197(8) 0.0057(8)

loop_
_atom_type_symbol
_atom_type_description
_atom_type_scat_dispersion_real
_atom_type_scat_dispersion_imag
_atom_type_scat_source
C C 0.0033 0.0016 'International Tables Vol C Tables 4.2.6.8 and 6.1.1.4'
H H 0.0000 0.0000 'International Tables Vol C Tables 4.2.6.8 and 6.1.1.4'
N N 0.0061 0.0033 'International Tables Vol C Tables 4.2.6.8 and 6.1.1.4'
S S 0.1246 0.1234 'International Tables Vol C Tables 4.2.6.8 and 6.1.1.4'
Zn Zn 0.2839 1.4301 'International Tables Vol C Tables 4.2.6.8 and 6.1.1.4'

loop_
_geom_angle_atom_site_label_1
_geom_angle_atom_site_label_2
_geom_angle_atom_site_label_3
_geom_angle
C30 Zn N1 136.49(6)
C30 Zn N5 125.15(6)
N1 Zn N5 98.36(4)
C6 N1 S2 116.41(9)
C6 N1 Zn 124.31(10)
S2 N1 Zn 111.29(6)
N1 S2 N3 116.73(6)
N1 S2 C10 99.63(6)
N3 S2 C10 102.13(6)
C4 N3 S2 121.42(9)
N5 C4 N3 126.72(11)
N5 C4 C16 121.11(12)
N3 C4 C16 112.17(11)
C4 N5 C17 119.30(10)
C4 N5 Zn 126.80(9)
C17 N5 Zn 112.59(7)
N1 C6 C8 105.67(12)
N1 C6 C9 112.70(15)
C8 C6 C9 109.62(16)
N1 C6 C7 109.26(13)
C8 C6 C7 109.37(19)
C9 C6 C7 110.09(17)
C11 C10 C15 120.43(14)
C11 C10 S2 120.13(11)
C15 C10 S2 119.36(11)
C10 C11 C12 119.24(15)
C13 C12 C11 120.07(16)
C14 C13 C12 120.63(16)
C13 C14 C15 119.88(15)
C14 C15 C10 119.72(15)
C18 C17 C22 121.05(12)
C18 C17 N5 119.09(11)
C22 C17 N5 119.70(11)
C19 C18 C17 118.33(13)
C19 C18 C23 120.17(12)
C17 C18 C23 121.49(11)
C20 C19 C18 121.28(14)
C19 C20 C21 119.97(13)
C20 C21 C22 121.17(14)
C21 C22 C17 118.18(13)
C21 C22 C26 119.58(13)
C17 C22 C26 122.21(12)
C18 C23 C25 112.01(13)
C18 C23 C24 111.08(13)
C25 C23 C24 110.26(14)
C22 C26 C28 110.20(14)
C22 C26 C27 112.18(14)
C28 C26 C27 111.09(14)
C31 C30 Zn 114.87(12)

loop_
_geom_bond_atom_site_label_1
_geom_bond_atom_site_label_2
_geom_bond_distance
Zn C30 1.9570(14)
Zn N1 1.9655(11)
Zn N5 2.0209(10)
N1 C6 1.4940(18)
N1 S2 1.6198(12)
S2 N3 1.6390(11)
S2 C10 1.8036(15)
N3 C4 1.3419(17)
C4 N5 1.3161(16)
C4 C16 1.5123(18)
N5 C17 1.4409(16)
C6 C8 1.509(2)
C6 C9 1.520(3)
C6 C7 1.535(3)
C10 C11 1.385(2)
C10 C15 1.392(2)
C11 C12 1.393(2)
C12 C13 1.381(3)
C13 C14 1.377(3)
C14 C15 1.385(2)
C17 C18 1.4036(18)
C17 C22 1.4067(18)
C18 C19 1.3981(19)
C18 C23 1.515(2)
C19 C20 1.373(2)
C20 C21 1.384(2)
C21 C22 1.397(2)
C22 C26 1.515(2)
C23 C25 1.526(2)
C23 C24 1.531(2)
C26 C28 1.528(3)
C26 C27 1.532(2)
C30 C31 1.516(2)
